data_2242587
loop_
_publ_author_name
'Peloquin, Andrew J.'
'Smith, Madelyn B.'
'O'Connell, Bryce J.'
'Ghiassi, Kamran B.'
'Balaich, Gary J.'
'Iacono, Scott T.'

_publ_section_title
;
 Coordination complexes of chromium(0) with a series of
 1,3-diphenyl-6-arylfulvenes
;
_journal_coeditor_code RZ5242
_journal_issue 9
_journal_name_full 'Acta Crystallographica Section E'
_journal_page_first 1190
_journal_page_last 1194
_journal_paper_doi 10.1107/S2056989018010794
_journal_volume 74
_journal_year 2018
_chemical_formula_iupac '[Cr (C26 H20) (C O)3]'
_chemical_formula_moiety 'C29 H20 Cr O3'
_chemical_formula_sum 'C29 H20 Cr O3'
_chemical_formula_weight 468.45
_chemical_name_common 'tricarbonyl-(1,3-diphenyl-6-(3-vinylphenyl)fulvene) chromium (0)'
_chemical_name_systematic
;
Tricarbonyl[1,3-diphenyl-6-(3-vinylphenyl)fulvene]chromium(0)
;
_space_group_crystal_system monoclinic
_space_group_IT_number 14
_space_group_name_Hall '-P 2ybc'
_space_group_name_H-M_alt 'P 1 21/c 1'
_symmetry_space_group_name_Hall '-P 2ybc'
_symmetry_space_group_name_H-M 'P 1 21/c 1'
_atom_sites_solution_hydrogens geom
_cell_angle_alpha 90
_cell_angle_beta 90.706(3)
_cell_angle_gamma 90
_cell_formula_units_Z 4
_cell_length_a 15.624(4)
_cell_length_b 8.149(2)
_cell_length_c 17.396(4)
_cell_measurement_reflns_used 4824
_cell_measurement_temperature 100.(2)
_cell_measurement_theta_max 23.1818
_cell_measurement_theta_min 2.3417
_cell_volume 2214.7(9)
_computing_cell_refinement
;
SAINT (Bruker, 2017)
;
_computing_data_collection
;
APEX3 (Bruker, 2017)
;
_computing_data_reduction
;
SAINT (Bruker, 2017)
;
_computing_molecular_graphics
;
<i>ORTEP-3</i> for Windows (Farrugia, 2012) and
Mercury (Macrae <i>et al.</i>, 2008)
;
_computing_publication_material
;
<i>publCIF</i> (Westrip, 2010)
;
_computing_structure_refinement
;
SHELXL (Sheldrick, 2015<i>b</i>)
;
_computing_structure_solution
;
SHELXT (Sheldrick, 2015<i>a</i>)
;
_diffrn_ambient_temperature 100.(2)
_diffrn_detector_area_resol_mean 8.3333
_diffrn_measured_fraction_theta_full 0.999
_diffrn_measured_fraction_theta_max 0.999
_diffrn_measurement_device_type 'Bruker SMART APEX CCD'
_diffrn_measurement_method 'Omega Scans'
_diffrn_radiation_monochromator graphite
_diffrn_radiation_type 'Mo K\a'
_diffrn_radiation_wavelength 0.71073
_diffrn_reflns_av_R_equivalents 0.0753
_diffrn_reflns_limit_h_max 18
_diffrn_reflns_limit_h_min -18
_diffrn_reflns_limit_k_max 9
_diffrn_reflns_limit_k_min -9
_diffrn_reflns_limit_l_max 21
_diffrn_reflns_limit_l_min -20
_diffrn_reflns_number 36033
_diffrn_reflns_theta_full 25.44
_diffrn_reflns_theta_max 25.44
_diffrn_reflns_theta_min 2.34
_exptl_absorpt_coefficient_mu 0.546
_exptl_absorpt_correction_T_max 0.93
_exptl_absorpt_correction_T_min 0.82
_exptl_absorpt_correction_type multi-scan
_exptl_absorpt_process_details
;
(SADABS; Bruker, 2017)
;
_exptl_crystal_colour 'translucent red'
_exptl_crystal_density_diffrn 1.405
_exptl_crystal_density_method 'not measured'
_exptl_crystal_description 'rectangular prism'
_exptl_crystal_F_000 968
_exptl_crystal_size_max 0.213
_exptl_crystal_size_mid 0.174
_exptl_crystal_size_min 0.133
_refine_diff_density_max 0.377
_refine_diff_density_min -0.396
_refine_ls_extinction_method none
_refine_ls_goodness_of_fit_ref 1.078
_refine_ls_hydrogen_treatment constr
_refine_ls_matrix_type full
_refine_ls_number_parameters 298
_refine_ls_number_reflns 4086
_refine_ls_number_restraints 0
_refine_ls_restrained_S_all 1.078
_refine_ls_R_factor_all 0.0612
_refine_ls_R_factor_gt 0.0423
_refine_ls_shift/su_max 0.001
_refine_ls_shift/su_mean 0.000
_refine_ls_structure_factor_coef Fsqd
_refine_ls_weighting_details 'w=1/[\s^2^(Fo^2^)+(0.0425P)^2^+2.3842P] where P=(Fo^2^+2Fc^2^)/3'
_refine_ls_weighting_scheme calc
_refine_ls_wR_factor_gt 0.0971
_refine_ls_wR_factor_ref 0.1089
_reflns_number_gt 3183
_reflns_number_total 4086
_reflns_threshold_expression 'I > 2\s(I)'
_cod_data_source_file rz5242sup1.cif
_cod_data_source_block II
_cod_original_cell_volume 2214.7(10)
_cod_database_code 2242587

loop_
_space_group_symop_operation_xyz
'x, y, z'
'-x, y+1/2, -z+1/2'
'-x, -y, -z'
'x, -y-1/2, z-1/2'

loop_
_atom_site_type_symbol
_atom_site_label
_atom_site_fract_x
_atom_site_fract_y
_atom_site_fract_z
_atom_site_U_iso_or_equiv
_atom_site_adp_type
_atom_site_calc_flag
_atom_site_occupancy
Cr Cr1 0.71754(3) 0.55453(5) 0.55201(2) 0.01855(14) Uani d 1
O O1 0.77319(13) 0.2211(2) 0.49712(11) 0.0322(5) Uani d 1
O O2 0.57333(13) 0.3776(3) 0.63056(11) 0.0339(5) Uani d 1
O O3 0.81643(13) 0.5446(2) 0.70222(11) 0.0311(5) Uani d 1
C C1 0.70342(16) 0.6522(3) 0.43552(14) 0.0184(6) Uani d 1
C C2 0.62308(17) 0.6686(3) 0.46989(14) 0.0198(6) Uani d 1
H H2 0.571608 0.618815 0.451982 0.024 Uiso calc 1
C C3 0.63077(17) 0.7730(3) 0.53669(14) 0.0199(6) Uani d 1
C C4 0.71706(16) 0.8194(3) 0.54475(14) 0.0185(5) Uani d 1
H H4 0.739888 0.890262 0.583221 0.022 Uiso calc 1
C C5 0.76525(16) 0.7408(3) 0.48435(14) 0.0191(6) Uani d 1
C C6 0.84732(16) 0.6731(3) 0.49748(14) 0.0199(6) Uani d 1
H H6 0.860447 0.572376 0.472776 0.024 Uiso calc 1
C C7 0.72497(16) 0.5658(3) 0.36351(14) 0.0190(6) Uani d 1
C C8 0.68446(18) 0.4207(3) 0.34157(15) 0.0240(6) Uani d 1
H H8 0.640621 0.375975 0.372586 0.029 Uiso calc 1
C C9 0.70800(19) 0.3413(3) 0.27441(16) 0.0276(6) Uani d 1
H H9 0.68021 0.242145 0.25985 0.033 Uiso calc 1
C C10 0.77164(18) 0.4053(3) 0.22852(15) 0.0261(6) Uani d 1
H H10 0.788344 0.349185 0.183254 0.031 Uiso calc 1
C C11 0.81060(18) 0.5511(3) 0.24891(15) 0.0239(6) Uani d 1
H H11 0.853305 0.596641 0.216883 0.029 Uiso calc 1
C C12 0.78793(17) 0.6313(3) 0.31563(14) 0.0220(6) Uani d 1
H H12 0.815219 0.73155 0.329164 0.026 Uiso calc 1
C C13 0.55946(17) 0.8350(3) 0.58454(15) 0.0209(6) Uani d 1
C C14 0.57508(18) 0.8946(4) 0.65845(16) 0.0293(7) Uani d 1
H H14 0.630363 0.882259 0.681052 0.035 Uiso calc 1
C C15 0.51123(19) 0.9716(4) 0.69936(18) 0.0339(7) Uani d 1
H H15 0.522841 1.011459 0.749736 0.041 Uiso calc 1
C C16 0.43034(19) 0.9906(4) 0.66703(17) 0.0303(7) Uani d 1
H H16 0.386859 1.0461 0.694503 0.036 Uiso calc 1
C C17 0.41326(18) 0.9280(3) 0.59421(16) 0.0248(6) Uani d 1
H H17 0.357593 0.938888 0.572201 0.03 Uiso calc 1
C C18 0.47721(17) 0.8497(3) 0.55348(16) 0.0226(6) Uani d 1
H H18 0.4648 0.805799 0.503999 0.027 Uiso calc 1
C C19 0.91401(16) 0.7478(3) 0.54682(14) 0.0188(6) Uani d 1
C C20 0.98062(17) 0.6517(3) 0.57762(15) 0.0232(6) Uani d 1
H H20 0.981283 0.536665 0.568732 0.028 Uiso calc 1
C C21 1.04558(18) 0.7241(4) 0.62104(15) 0.0259(6) Uani d 1
H H21 1.090964 0.658546 0.641018 0.031 Uiso calc 1
C C22 1.04451(17) 0.8916(3) 0.63539(15) 0.0237(6) Uani d 1
H H22 1.08886 0.939876 0.665604 0.028 Uiso calc 1
C C23 0.97856(17) 0.9897(3) 0.60567(14) 0.0204(6) Uani d 1
C C24 0.91515(16) 0.9163(3) 0.56008(14) 0.0188(6) Uani d 1
H H24 0.871717 0.983008 0.537557 0.023 Uiso calc 1
C C25 0.97278(17) 1.1672(3) 0.62114(15) 0.0240(6) Uani d 1
H H25 0.943549 1.232838 0.584089 0.029 Uiso calc 1
C C26 1.00490(18) 1.2428(4) 0.68233(16) 0.0278(6) Uani d 1
H H26A 1.034618 1.181813 0.720779 0.033 Uiso calc 1
H H26B 0.998252 1.358104 0.687801 0.033 Uiso calc 1
C C27 0.75267(17) 0.3499(3) 0.51848(15) 0.0231(6) Uani d 1
C C28 0.62897(18) 0.4450(3) 0.60100(15) 0.0236(6) Uani d 1
C C29 0.77775(17) 0.5491(3) 0.64492(16) 0.0219(6) Uani d 1

loop_
_atom_site_aniso_label
_atom_site_aniso_U_11
_atom_site_aniso_U_22
_atom_site_aniso_U_33
_atom_site_aniso_U_12
_atom_site_aniso_U_13
_atom_site_aniso_U_23
Cr1 0.0202(2) 0.0194(2) 0.0160(2) -0.00053(18) -0.00066(16) 0.00103(17)
O1 0.0367(12) 0.0254(11) 0.0342(12) 0.0040(9) -0.0062(9) -0.0035(9)
O2 0.0306(12) 0.0438(13) 0.0276(11) -0.0087(10) 0.0044(9) 0.0051(10)
O3 0.0394(12) 0.0327(12) 0.0209(11) -0.0011(9) -0.0108(9) 0.0005(9)
C1 0.0225(14) 0.0162(13) 0.0165(13) -0.0019(11) -0.0012(10) 0.0043(10)
C2 0.0200(14) 0.0218(14) 0.0174(13) -0.0008(11) -0.0020(10) 0.0033(11)
C3 0.0234(14) 0.0190(13) 0.0173(13) 0.0017(11) 0.0007(11) 0.0043(11)
C4 0.0203(13) 0.0173(13) 0.0177(13) 0.0002(11) -0.0001(10) 0.0014(10)
C5 0.0219(14) 0.0198(14) 0.0158(12) -0.0010(11) 0.0006(10) 0.0024(10)
C6 0.0224(14) 0.0172(13) 0.0202(13) -0.0014(11) 0.0017(11) 0.0017(11)
C7 0.0206(13) 0.0208(14) 0.0154(13) 0.0022(11) -0.0030(10) 0.0028(10)
C8 0.0246(15) 0.0282(15) 0.0192(14) -0.0044(12) 0.0012(11) 0.0026(11)
C9 0.0377(17) 0.0216(15) 0.0235(14) -0.0030(13) -0.0032(12) -0.0014(12)
C10 0.0326(16) 0.0294(16) 0.0164(13) 0.0037(13) 0.0000(12) -0.0015(12)
C11 0.0254(15) 0.0286(15) 0.0178(14) 0.0013(12) 0.0005(11) 0.0032(11)
C12 0.0241(14) 0.0230(14) 0.0190(13) -0.0013(11) -0.0003(11) 0.0024(11)
C13 0.0213(14) 0.0198(14) 0.0216(14) -0.0018(11) 0.0029(11) 0.0025(11)
C14 0.0230(15) 0.0387(17) 0.0264(15) 0.0004(13) 0.0018(12) -0.0034(13)
C15 0.0313(17) 0.0440(19) 0.0266(16) -0.0033(14) 0.0050(13) -0.0089(14)
C16 0.0273(16) 0.0286(16) 0.0353(17) 0.0005(13) 0.0120(13) -0.0029(13)
C17 0.0202(14) 0.0224(14) 0.0318(16) -0.0013(11) 0.0025(12) 0.0081(12)
C18 0.0249(15) 0.0188(14) 0.0242(14) -0.0032(11) 0.0001(11) 0.0017(11)
C19 0.0190(13) 0.0237(14) 0.0138(12) 0.0000(11) 0.0033(10) 0.0008(11)
C20 0.0255(15) 0.0239(15) 0.0201(13) 0.0029(12) 0.0014(11) -0.0003(11)
C21 0.0237(15) 0.0321(16) 0.0218(14) 0.0036(12) -0.0025(11) 0.0010(12)
C22 0.0218(14) 0.0307(15) 0.0186(13) -0.0038(12) -0.0001(11) -0.0013(12)
C23 0.0216(14) 0.0239(14) 0.0156(12) -0.0020(11) 0.0028(11) 0.0015(11)
C24 0.0173(13) 0.0239(14) 0.0154(13) -0.0011(11) 0.0036(10) 0.0032(10)
C25 0.0214(14) 0.0277(15) 0.0229(14) -0.0038(12) 0.0023(11) 0.0055(12)
C26 0.0287(16) 0.0289(16) 0.0258(15) -0.0029(13) 0.0026(12) -0.0022(13)
C27 0.0229(15) 0.0259(16) 0.0203(14) -0.0032(12) -0.0061(11) 0.0051(12)
C28 0.0262(15) 0.0281(15) 0.0165(13) 0.0028(13) -0.0050(11) -0.0001(12)
C29 0.0249(14) 0.0165(13) 0.0245(15) -0.0009(11) 0.0044(12) -0.0011(11)

loop_
_atom_type_symbol
_atom_type_description
_atom_type_scat_dispersion_real
_atom_type_scat_dispersion_imag
_atom_type_scat_source
C C 0.0033 0.0016 'International Tables Vol C Tables 4.2.6.8 and 6.1.1.4'
H H 0.0000 0.0000 'International Tables Vol C Tables 4.2.6.8 and 6.1.1.4'
Cr Cr 0.3209 0.6236 'International Tables Vol C Tables 4.2.6.8 and 6.1.1.4'
O O 0.0106 0.0060 'International Tables Vol C Tables 4.2.6.8 and 6.1.1.4'

loop_
_geom_angle_atom_site_label_1
_geom_angle_atom_site_label_2
_geom_angle_atom_site_label_3
_geom_angle
C27 Cr1 C29 95.94(11)
C27 Cr1 C28 86.42(12)
C29 Cr1 C28 87.80(11)
C27 Cr1 C5 111.83(11)
C29 Cr1 C5 109.29(11)
C28 Cr1 C5 152.68(11)
C27 Cr1 C4 151.80(11)
C29 Cr1 C4 94.35(10)
C28 Cr1 C4 120.20(11)
C5 Cr1 C4 40.01(10)
C27 Cr1 C1 93.61(11)
C29 Cr1 C1 149.12(11)
C28 Cr1 C1 122.13(11)
C5 Cr1 C1 40.28(10)
C4 Cr1 C1 65.29(9)
C27 Cr1 C2 111.59(11)
C29 Cr1 C2 152.22(11)
C28 Cr1 C2 90.19(11)
C5 Cr1 C2 64.64(10)
C4 Cr1 C2 63.07(10)
C1 Cr1 C2 36.92(9)
C27 Cr1 C3 148.76(11)
C29 Cr1 C3 114.76(10)
C28 Cr1 C3 89.04(11)
C5 Cr1 C3 64.69(10)
C4 Cr1 C3 37.07(9)
C1 Cr1 C3 63.16(9)
C2 Cr1 C3 37.47(9)
C27 Cr1 C6 89.04(11)
C29 Cr1 C6 86.20(10)
C28 Cr1 C6 172.06(10)
C5 Cr1 C6 35.18(9)
C4 Cr1 C6 65.52(9)
C1 Cr1 C6 64.64(9)
C2 Cr1 C6 97.54(9)
C3 Cr1 C6 98.19(9)
C2 C1 C5 107.0(2)
C2 C1 C7 128.3(2)
C5 C1 C7 124.7(2)
C2 C1 Cr1 73.76(14)
C5 C1 Cr1 65.45(13)
C7 C1 Cr1 126.16(18)
C1 C2 C3 109.5(2)
C1 C2 Cr1 69.33(14)
C3 C2 Cr1 71.58(14)
C1 C2 H2 125.3
C3 C2 H2 125.3
Cr1 C2 H2 125.4
C4 C3 C2 108.0(2)
C4 C3 C13 125.2(2)
C2 C3 C13 126.5(2)
C4 C3 Cr1 68.02(14)
C2 C3 Cr1 70.95(14)
C13 C3 Cr1 131.03(18)
C3 C4 C5 108.4(2)
C3 C4 Cr1 74.91(15)
C5 C4 Cr1 66.40(14)
C3 C4 H4 125.8
C5 C4 H4 125.8
Cr1 C4 H4 124.4
C6 C5 C4 122.3(2)
C6 C5 C1 119.4(2)
C4 C5 C1 107.0(2)
C6 C5 Cr1 87.36(16)
C4 C5 Cr1 73.58(14)
C1 C5 Cr1 74.26(14)
C5 C6 C19 124.5(2)
C5 C6 Cr1 57.46(14)
C19 C6 Cr1 121.37(17)
C5 C6 H6 117.7
C19 C6 H6 117.7
Cr1 C6 H6 91.1
C8 C7 C12 118.7(2)
C8 C7 C1 121.9(2)
C12 C7 C1 119.4(2)
C9 C8 C7 120.1(3)
C9 C8 H8 119.9
C7 C8 H8 119.9
C10 C9 C8 120.6(3)
C10 C9 H9 119.7
C8 C9 H9 119.7
C11 C10 C9 119.6(3)
C11 C10 H10 120.2
C9 C10 H10 120.2
C10 C11 C12 120.4(3)
C10 C11 H11 119.8
C12 C11 H11 119.8
C11 C12 C7 120.5(3)
C11 C12 H12 119.7
C7 C12 H12 119.7
C18 C13 C14 118.6(2)
C18 C13 C3 120.4(2)
C14 C13 C3 120.7(2)
C15 C14 C13 120.9(3)
C15 C14 H14 119.5
C13 C14 H14 119.5
C14 C15 C16 120.1(3)
C14 C15 H15 119.9
C16 C15 H15 119.9
C15 C16 C17 119.6(3)
C15 C16 H16 120.2
C17 C16 H16 120.2
C18 C17 C16 120.2(3)
C18 C17 H17 119.9
C16 C17 H17 119.9
C17 C18 C13 120.6(3)
C17 C18 H18 119.7
C13 C18 H18 119.7
C24 C19 C20 118.6(2)
C24 C19 C6 120.8(2)
C20 C19 C6 120.5(2)
C21 C20 C19 120.3(3)
C21 C20 H20 119.9
C19 C20 H20 119.9
C22 C21 C20 120.3(3)
C22 C21 H21 119.8
C20 C21 H21 119.8
C21 C22 C23 120.4(3)
C21 C22 H22 119.8
C23 C22 H22 119.8
C24 C23 C22 118.7(2)
C24 C23 C25 118.6(2)
C22 C23 C25 122.7(2)
C19 C24 C23 121.6(2)
C19 C24 H24 119.2
C23 C24 H24 119.2
C26 C25 C23 125.5(3)
C26 C25 H25 117.3
C23 C25 H25 117.3
C25 C26 H26A 120.0
C25 C26 H26B 120.0
H26A C26 H26B 120.0
O1 C27 Cr1 178.8(2)
O2 C28 Cr1 179.1(2)
O3 C29 Cr1 178.9(2)

loop_
_geom_bond_atom_site_label_1
_geom_bond_atom_site_label_2
_geom_bond_distance
Cr1 C27 1.852(3)
Cr1 C29 1.861(3)
Cr1 C28 1.862(3)
Cr1 C5 2.066(3)
Cr1 C4 2.162(3)
Cr1 C1 2.186(2)
Cr1 C2 2.243(3)
Cr1 C3 2.251(3)
Cr1 C6 2.448(3)
O1 C27 1.160(3)
O2 C28 1.154(3)
O3 C29 1.160(3)
C1 C2 1.403(4)
C1 C5 1.468(4)
C1 C7 1.480(4)
C2 C3 1.444(4)
C2 H2 0.95
C3 C4 1.406(4)
C3 C13 1.487(4)
C4 C5 1.449(4)
C4 H4 0.95
C5 C6 1.412(4)
C6 C19 1.473(4)
C6 H6 0.95
C7 C8 1.392(4)
C7 C12 1.402(4)
C8 C9 1.389(4)
C8 H8 0.95
C9 C10 1.385(4)
C9 H9 0.95
C10 C11 1.379(4)
C10 H10 0.95
C11 C12 1.382(4)
C11 H11 0.95
C12 H12 0.95
C13 C18 1.393(4)
C13 C14 1.393(4)
C14 C15 1.383(4)
C14 H14 0.95
C15 C16 1.386(4)
C15 H15 0.95
C16 C17 1.388(4)
C16 H16 0.95
C17 C18 1.387(4)
C17 H17 0.95
C18 H18 0.95
C19 C24 1.393(4)
C19 C20 1.403(4)
C20 C21 1.389(4)
C20 H20 0.95
C21 C22 1.388(4)
C21 H21 0.95
C22 C23 1.398(4)
C22 H22 0.95
C23 C24 1.396(4)
C23 C25 1.475(4)
C24 H24 0.95
C25 C26 1.323(4)
C25 H25 0.95
C26 H26A 0.95
C26 H26B 0.95

_cod_database_fobs_code 2242587
